data_7237908
loop_
_publ_author_name
'Ksi\;adzyna, Martyna'
'G\;agor, Anna'
'Piecha-Bisiorek, Anna'
'Ci\.zman, Agnieszka'
'Medycki, Wojciech'
'Jakubas, Ryszard'

_publ_section_title
;
 Exploring a hybrid ferroelectric with a 1-D perovskite-like structure:
 bis(pyrrolidinium) pentachloroantimonate(iii)
;
_journal_issue 33
_journal_name_full 'Journal of Materials Chemistry C'
_journal_page_first 10360
_journal_paper_doi 10.1039/C9TC02849H
_journal_volume 7
_journal_year 2019
_chemical_formula_sum 'C8 H20 Cl5 N2 Sb'
_chemical_formula_weight 443.26
_space_group_crystal_system monoclinic
_space_group_IT_number 7
_space_group_name_Hall 'P -2yac'
_space_group_name_H-M_alt 'P 1 n 1'
_atom_sites_solution_hydrogens geom
_audit_creation_method SHELXL-2018/3
_audit_update_record
;
2019-05-27 deposited with the CCDC.	2019-07-24 downloaded from the CCDC.
;
_cell_angle_alpha 90
_cell_angle_beta 90.805(5)
_cell_angle_gamma 90
_cell_formula_units_Z 6
_cell_length_a 8.5703(4)
_cell_length_b 10.9382(6)
_cell_length_c 17.7953(10)
_cell_measurement_reflns_used 5792
_cell_measurement_temperature 239.94(19)
_cell_measurement_theta_max 26.4920
_cell_measurement_theta_min 3.0420
_cell_volume 1668.03(15)
_computing_cell_refinement 'CrysAlisPro 1.171.38.43 (Rigaku OD, 2015)'
_computing_data_collection 'CrysAlisPro 1.171.38.43 (Rigaku OD, 2015)'
_computing_data_reduction 'CrysAlisPro 1.171.38.43 (Rigaku OD, 2015)'
_computing_structure_refinement 'SHELXL-2018/3 (Sheldrick, 2018)'
_diffrn_ambient_environment N~2~
_diffrn_ambient_temperature 239.94(19)
_diffrn_detector 'CCD plate'
_diffrn_detector_area_resol_mean 10.6249
_diffrn_detector_type Atlas
_diffrn_measured_fraction_theta_full 0.999
_diffrn_measured_fraction_theta_max 0.999
_diffrn_measurement_device 'four-circle diffractometer'
_diffrn_measurement_device_type 'Xcalibur, Atlas'
_diffrn_radiation_monochromator graphite
_diffrn_radiation_probe x-ray
_diffrn_radiation_type 'Mo K\a'
_diffrn_radiation_wavelength 0.71073
_diffrn_reflns_av_unetI/netI 0.0380
_diffrn_reflns_Laue_measured_fraction_full 0.999
_diffrn_reflns_Laue_measured_fraction_max 0.999
_diffrn_reflns_limit_h_max 10
_diffrn_reflns_limit_h_min -10
_diffrn_reflns_limit_k_max 13
_diffrn_reflns_limit_k_min -13
_diffrn_reflns_limit_l_max 21
_diffrn_reflns_limit_l_min -21
_diffrn_reflns_number 6293
_diffrn_reflns_point_group_measured_fraction_full 0.998
_diffrn_reflns_point_group_measured_fraction_max 0.998
_diffrn_reflns_theta_full 25.242
_diffrn_reflns_theta_max 25.675
_diffrn_reflns_theta_min 2.624
_diffrn_source 'fine-focus sealed X-ray tube'
_diffrn_source_type 'Enhance (Mo) X-ray Source'
_exptl_absorpt_coefficient_mu 2.435
_exptl_absorpt_correction_T_max 1.00000
_exptl_absorpt_correction_T_min 0.39780
_exptl_absorpt_correction_type multi-scan
_exptl_absorpt_process_details
;
CrysAlisPro 1.171.38.43 (Rigaku Oxford Diffraction, 2015)
Empirical absorption correction using spherical harmonics,
 implemented in SCALE3 ABSPACK scaling algorithm.
;
_exptl_crystal_density_diffrn 1.765
_exptl_crystal_description needle
_exptl_crystal_F_000 872
_exptl_crystal_preparation ferroelectric
_exptl_crystal_size_max 0.25
_exptl_crystal_size_mid 0.11
_exptl_crystal_size_min 0.10
_refine_diff_density_max 1.694
_refine_diff_density_min -0.601
_refine_diff_density_rms 0.156
_refine_ls_abs_structure_details
;
 Classical Flack method preferred over Parsons because s.u. lower.
;
_refine_ls_abs_structure_Flack 0.43(8)
_refine_ls_extinction_method none
_refine_ls_goodness_of_fit_ref 1.016
_refine_ls_hydrogen_treatment constr
_refine_ls_matrix_type full
_refine_ls_number_parameters 290
_refine_ls_number_reflns 6293
_refine_ls_number_restraints 182
_refine_ls_restrained_S_all 1.005
_refine_ls_R_factor_all 0.0726
_refine_ls_R_factor_gt 0.0661
_refine_ls_shift/su_max 0.104
_refine_ls_shift/su_mean 0.009
_refine_ls_structure_factor_coef Fsqd
_refine_ls_weighting_details 'w=1/[\s^2^(Fo^2^)+(0.1390P)^2^] where P=(Fo^2^+2Fc^2^)/3'
_refine_ls_weighting_scheme calc
_refine_ls_wR_factor_gt 0.1735
_refine_ls_wR_factor_ref 0.1789
_reflns_Friedel_coverage 0.995
_reflns_Friedel_fraction_full 0.998
_reflns_Friedel_fraction_max 0.998
_reflns_number_gt 5483
_reflns_number_total 6293
_reflns_threshold_expression 'I > 2\s(I)'
_cod_data_source_file c9tc02849h3.cif
_cod_data_source_block 240K
_cod_original_sg_symbol_H-M 'P n'
_cod_database_code 7237908
_shelx_shelxl_version_number 2018/3
_shelx_space_group_comment
;
The symmetry employed for this shelxl refinement is uniquely defined
by the following loop, which should always be used as a source of
symmetry information in preference to the above space-group names.
They are only intended as comments.
;
_oxdiff_exptl_absorpt_empirical_full_min 0.532
_oxdiff_exptl_absorpt_empirical_full_max 2.362
_oxdiff_exptl_absorpt_empirical_details
;
Empirical correction (ABSPACK) includes:
- Absorption correction using spherical harmonics
- Frame scaling
;

loop_
_space_group_symop_operation_xyz
'x, y, z'
'x+1/2, -y, z+1/2'

loop_
_atom_site_label
_atom_site_type_symbol
_atom_site_fract_x
_atom_site_fract_y
_atom_site_fract_z
_atom_site_U_iso_or_equiv
_atom_site_adp_type
_atom_site_occupancy
_atom_site_site_symmetry_order
_atom_site_calc_flag
_atom_site_refinement_flags_posn
_atom_site_refinement_flags_adp
Sb1 Sb 0.25633(18) 0.43816(11) 0.06781(8) 0.0440(3) Uani 1 1 d . .
Sb2 Sb 0.74395(17) 0.12465(11) -0.06745(8) 0.0430(3) Uani 1 1 d . .
Cl10 Cl 0.0862(12) 0.5762(10) 0.1305(7) 0.098(3) Uani 1 1 d . .
Cl11 Cl 0.4802(9) 0.5220(9) 0.1324(5) 0.076(2) Uani 1 1 d . .
Cl12 Cl 0.5625(13) -0.0158(11) -0.1235(7) 0.089(3) Uani 1 1 d . .
Cl13 Cl 0.9651(11) 0.0084(7) -0.1150(6) 0.074(3) Uani 1 1 d . .
Cl20 Cl 0.2301(18) 0.2881(10) 0.1695(5) 0.102(3) Uani 1 1 d . .
Cl21 Cl 0.7450(18) 0.2529(7) -0.1791(3) 0.0822(19) Uani 1 1 d . .
Cl30 Cl 0.3222(11) 0.6193(7) -0.0410(5) 0.0709(19) Uani 1 1 d . .
Cl31 Cl 0.7203(8) -0.0325(6) 0.0695(5) 0.0644(17) Uani 1 1 d . .
Cl40 Cl 0.9681(9) 0.3176(7) -0.0086(4) 0.0635(17) Uani 1 1 d . .
Cl41 Cl 0.4795(8) 0.2756(7) -0.0191(5) 0.0627(18) Uani 1 1 d . .
C1 C 0.761(5) 0.623(3) -0.0049(16) 0.087(6) Uani 1 1 d D U
H1A H 0.814432 0.581932 0.036608 0.105 Uiso 1 1 calc R U
H1B H 0.681429 0.675746 0.015108 0.105 Uiso 1 1 calc R U
C2 C 0.872(5) 0.692(3) -0.0494(16) 0.092(6) Uani 1 1 d D U
H2A H 0.977964 0.669708 -0.036244 0.111 Uiso 1 1 calc R U
H2B H 0.858534 0.779165 -0.040875 0.111 Uiso 1 1 calc R U
C3 C 0.837(5) 0.662(4) -0.1274(18) 0.098(6) Uani 1 1 d D U
H3A H 0.805574 0.735207 -0.154190 0.117 Uiso 1 1 calc R U
H3B H 0.930199 0.630168 -0.150715 0.117 Uiso 1 1 calc R U
C4 C 0.713(4) 0.572(3) -0.1334(15) 0.091(6) Uani 1 1 d D U
H4A H 0.618462 0.607218 -0.153957 0.109 Uiso 1 1 calc R U
H4B H 0.744333 0.503252 -0.164565 0.109 Uiso 1 1 calc R U
N5 N 0.693(3) 0.534(3) -0.0559(14) 0.087(6) Uani 1 1 d D U
H5A H 0.591696 0.525952 -0.046632 0.104 Uiso 1 1 calc R U
H5B H 0.738081 0.461315 -0.048600 0.104 Uiso 1 1 calc R U
N6 N 1.210(3) 0.2563(17) -0.1454(12) 0.073(5) Uani 1 1 d D U
H6A H 1.123342 0.234467 -0.121567 0.087 Uiso 1 1 calc R U
H6B H 1.289994 0.252950 -0.113221 0.087 Uiso 1 1 calc R U
C7 C 1.194(4) 0.378(2) -0.1769(17) 0.074(5) Uani 1 1 d D U
H7A H 1.217083 0.439299 -0.139181 0.089 Uiso 1 1 calc R U
H7B H 1.087991 0.390731 -0.195641 0.089 Uiso 1 1 calc R U
C8 C 1.304(4) 0.385(2) -0.2380(17) 0.075(5) Uani 1 1 d D U
H8A H 1.272100 0.443837 -0.275786 0.090 Uiso 1 1 calc R U
H8B H 1.408531 0.404152 -0.219941 0.090 Uiso 1 1 calc R U
C9 C 1.294(4) 0.260(2) -0.2662(17) 0.081(5) Uani 1 1 d D U
H9A H 1.225170 0.258487 -0.309864 0.098 Uiso 1 1 calc R U
H9B H 1.396564 0.233721 -0.281662 0.098 Uiso 1 1 calc R U
C10 C 1.236(6) 0.178(2) -0.2098(13) 0.080(5) Uani 1 1 d D U
H10A H 1.312063 0.114705 -0.197866 0.096 Uiso 1 1 calc R U
H10B H 1.139591 0.139103 -0.226535 0.096 Uiso 1 1 calc R U
C11 C 1.252(5) -0.188(4) -0.2211(17) 0.109(7) Uani 1 1 d D U
H11A H 1.280373 -0.220565 -0.172101 0.130 Uiso 1 1 calc R U
H11B H 1.198429 -0.110814 -0.214255 0.130 Uiso 1 1 calc R U
C12 C 1.391(5) -0.170(5) -0.2658(15) 0.103(7) Uani 1 1 d D U
H12A H 1.424685 -0.085568 -0.262322 0.124 Uiso 1 1 calc R U
H12B H 1.474797 -0.221528 -0.246686 0.124 Uiso 1 1 calc R U
N13 N 1.357(4) -0.201(3) -0.3436(14) 0.099(6) Uani 1 1 d D U
H13A H 1.349739 -0.134117 -0.372012 0.119 Uiso 1 1 calc R U
H13B H 1.429421 -0.250132 -0.362194 0.119 Uiso 1 1 calc R U
C14 C 1.208(4) -0.262(5) -0.3389(16) 0.109(7) Uani 1 1 d D U
H14A H 1.217195 -0.343522 -0.360356 0.131 Uiso 1 1 calc R U
H14B H 1.131142 -0.217583 -0.368342 0.131 Uiso 1 1 calc R U
C15 C 1.155(5) -0.273(5) -0.2618(16) 0.113(7) Uani 1 1 d D U
H15A H 1.045503 -0.250369 -0.258144 0.136 Uiso 1 1 calc R U
H15B H 1.168574 -0.355305 -0.242916 0.136 Uiso 1 1 calc R U
C16 C 0.846(4) 0.141(3) -0.3626(15) 0.078(5) Uani 1 1 d D U
H16A H 0.820741 0.224558 -0.348303 0.094 Uiso 1 1 calc R U
H16B H 0.935774 0.114841 -0.333363 0.094 Uiso 1 1 calc R U
N17 N 0.879(3) 0.136(2) -0.4421(13) 0.075(5) Uani 1 1 d D U
H17A H 0.875331 0.210404 -0.461996 0.090 Uiso 1 1 calc R U
H17B H 0.974629 0.105738 -0.448840 0.090 Uiso 1 1 calc R U
C18 C 0.764(4) 0.058(3) -0.4782(15) 0.084(5) Uani 1 1 d D U
H18A H 0.704707 0.103471 -0.515447 0.101 Uiso 1 1 calc R U
H18B H 0.815125 -0.010048 -0.503216 0.101 Uiso 1 1 calc R U
C19 C 0.662(4) 0.012(4) -0.4203(15) 0.091(6) Uani 1 1 d D U
H19A H 0.665292 -0.076329 -0.418983 0.110 Uiso 1 1 calc R U
H19B H 0.555430 0.037376 -0.430932 0.110 Uiso 1 1 calc R U
C20 C 0.713(4) 0.061(3) -0.3481(16) 0.088(6) Uani 1 1 d D U
H20A H 0.744081 -0.004363 -0.314511 0.105 Uiso 1 1 calc R U
H20B H 0.629501 0.107089 -0.325129 0.105 Uiso 1 1 calc R U

loop_
_atom_site_aniso_label
_atom_site_aniso_U_11
_atom_site_aniso_U_22
_atom_site_aniso_U_33
_atom_site_aniso_U_23
_atom_site_aniso_U_13
_atom_site_aniso_U_12
Sb1 0.0380(6) 0.0537(7) 0.0403(6) -0.0076(6) 0.0046(10) 0.0002(8)
Sb2 0.0426(6) 0.0481(6) 0.0383(6) -0.0045(5) 0.0044(10) -0.0037(8)
Cl10 0.066(5) 0.123(8) 0.107(7) -0.058(7) 0.007(5) 0.016(5)
Cl11 0.052(4) 0.100(5) 0.077(5) -0.027(5) -0.010(4) -0.013(4)
Cl12 0.074(5) 0.109(7) 0.084(7) -0.035(6) -0.003(4) -0.038(5)
Cl13 0.070(5) 0.062(4) 0.090(7) -0.004(4) 0.024(4) 0.003(4)
Cl20 0.116(8) 0.120(6) 0.070(4) 0.037(4) -0.024(6) -0.026(7)
Cl21 0.112(5) 0.090(4) 0.044(3) 0.015(3) -0.005(6) 0.011(6)
Cl30 0.079(5) 0.074(4) 0.060(4) 0.008(3) 0.001(4) -0.009(3)
Cl31 0.066(5) 0.060(3) 0.067(3) 0.001(3) -0.007(4) -0.008(3)
Cl40 0.063(4) 0.071(4) 0.057(4) -0.003(3) 0.001(3) -0.008(3)
Cl41 0.050(3) 0.065(4) 0.073(5) -0.011(3) 0.009(3) 0.009(3)
C1 0.089(14) 0.095(12) 0.078(10) 0.003(9) 0.003(11) -0.006(11)
C2 0.102(15) 0.094(13) 0.081(12) 0.003(11) 0.004(11) -0.013(10)
C3 0.112(15) 0.101(13) 0.080(10) 0.003(11) 0.009(11) -0.017(11)
C4 0.103(15) 0.090(13) 0.078(10) 0.002(10) 0.005(11) -0.009(11)
N5 0.094(14) 0.085(11) 0.081(11) 0.005(9) 0.005(10) -0.005(9)
N6 0.085(12) 0.068(9) 0.065(9) 0.006(7) 0.006(9) -0.010(9)
C7 0.083(13) 0.070(8) 0.069(10) 0.004(8) 0.011(9) 0.006(9)
C8 0.085(13) 0.070(9) 0.069(11) 0.010(8) 0.012(9) 0.010(9)
C9 0.092(13) 0.079(10) 0.074(10) 0.001(8) 0.019(10) 0.002(10)
C10 0.095(13) 0.070(8) 0.076(10) 0.001(8) 0.010(11) 0.000(11)
C11 0.107(14) 0.160(18) 0.059(9) -0.023(12) -0.004(11) -0.009(15)
C12 0.099(14) 0.154(18) 0.057(10) -0.024(13) -0.011(10) -0.008(14)
N13 0.096(14) 0.148(18) 0.055(9) -0.021(12) -0.007(9) -0.013(13)
C14 0.110(15) 0.159(19) 0.058(9) -0.020(12) -0.007(10) -0.032(14)
C15 0.113(15) 0.162(19) 0.064(11) -0.016(13) 0.000(11) -0.023(14)
C16 0.079(12) 0.082(12) 0.073(10) -0.002(10) 0.007(10) -0.010(9)
N17 0.073(10) 0.081(11) 0.072(10) 0.007(9) 0.004(9) -0.004(8)
C18 0.076(12) 0.104(12) 0.073(10) 0.003(9) 0.000(10) -0.010(10)
C19 0.084(12) 0.110(13) 0.080(12) 0.001(11) 0.003(10) -0.024(9)
C20 0.084(13) 0.102(13) 0.077(10) -0.001(10) 0.011(10) -0.018(10)

loop_
_atom_type_symbol
_atom_type_description
_atom_type_scat_dispersion_real
_atom_type_scat_dispersion_imag
_atom_type_scat_source
C C 0.0033 0.0016 'International Tables Vol C Tables 4.2.6.8 and 6.1.1.4'
H H 0.0000 0.0000 'International Tables Vol C Tables 4.2.6.8 and 6.1.1.4'
N N 0.0061 0.0033 'International Tables Vol C Tables 4.2.6.8 and 6.1.1.4'
Cl Cl 0.1484 0.1585 'International Tables Vol C Tables 4.2.6.8 and 6.1.1.4'
Sb Sb -0.5866 1.5461 'International Tables Vol C Tables 4.2.6.8 and 6.1.1.4'

loop_
_geom_angle_atom_site_label_1
_geom_angle_atom_site_label_2
_geom_angle_atom_site_label_3
_geom_angle
Cl10 Sb1 Cl11 91.4(4)
Cl10 Sb1 Cl20 90.9(5)
Cl11 Sb1 Cl20 89.0(4)
Cl10 Sb1 Cl40 96.3(3)
Cl11 Sb1 Cl40 172.0(3)
Cl20 Sb1 Cl40 88.4(3)
Cl10 Sb1 Cl30 90.3(4)
Cl11 Sb1 Cl30 84.0(3)
Cl20 Sb1 Cl30 172.9(4)
Cl40 Sb1 Cl30 98.4(2)
Cl10 Sb1 Cl41 176.2(4)
Cl11 Sb1 Cl41 87.9(3)
Cl20 Sb1 Cl41 92.8(4)
Cl40 Sb1 Cl41 84.7(2)
Cl30 Sb1 Cl41 85.9(2)
Cl12 Sb2 Cl21 92.3(4)
Cl12 Sb2 Cl13 91.4(4)
Cl21 Sb2 Cl13 90.3(4)
Cl12 Sb2 Cl41 89.1(3)
Cl21 Sb2 Cl41 85.8(3)
Cl13 Sb2 Cl41 176.1(3)
Cl12 Sb2 Cl40 174.8(4)
Cl21 Sb2 Cl40 82.6(3)
Cl13 Sb2 Cl40 89.5(3)
Cl41 Sb2 Cl40 89.7(2)
Sb2 Cl41 Sb1 165.2(3)
N5 C1 C2 106(2)
N5 C1 H1A 110.6
C2 C1 H1A 110.6
N5 C1 H1B 110.6
C2 C1 H1B 110.6
H1A C1 H1B 108.7
C1 C2 C3 106(3)
C1 C2 H2A 110.5
C3 C2 H2A 110.6
C1 C2 H2B 110.6
C3 C2 H2B 110.5
H2A C2 H2B 108.7
C4 C3 C2 111(3)
C4 C3 H3A 109.4
C2 C3 H3A 109.4
C4 C3 H3B 109.3
C2 C3 H3B 109.3
H3A C3 H3B 108.0
N5 C4 C3 103(3)
N5 C4 H4A 111.2
C3 C4 H4A 111.1
N5 C4 H4B 111.2
C3 C4 H4B 111.2
H4A C4 H4B 109.1
C1 N5 C4 111(2)
C1 N5 H5A 109.6
C4 N5 H5A 109.5
C1 N5 H5B 109.5
C4 N5 H5B 109.5
H5A N5 H5B 108.1
C7 N6 C10 105(2)
C7 N6 H6A 110.8
C10 N6 H6A 110.8
C7 N6 H6B 110.8
C10 N6 H6B 110.9
H6A N6 H6B 108.9
N6 C7 C8 106(2)
N6 C7 H7A 110.5
C8 C7 H7A 110.5
N6 C7 H7B 110.5
C8 C7 H7B 110.5
H7A C7 H7B 108.7
C9 C8 C7 100(2)
C9 C8 H8A 111.8
C7 C8 H8A 111.8
C9 C8 H8B 111.8
C7 C8 H8B 111.8
H8A C8 H8B 109.5
C10 C9 C8 112(2)
C10 C9 H9A 109.3
C8 C9 H9A 109.3
C10 C9 H9B 109.3
C8 C9 H9B 109.3
H9A C9 H9B 108.0
C9 C10 N6 104(2)
C9 C10 H10A 111.0
N6 C10 H10A 111.0
C9 C10 H10B 111.1
N6 C10 H10B 111.1
H10A C10 H10B 109.0
C15 C11 C12 107(3)
C15 C11 H11A 110.4
C12 C11 H11A 110.5
C15 C11 H11B 110.4
C12 C11 H11B 110.3
H11A C11 H11B 108.6
N13 C12 C11 110(3)
N13 C12 H12A 109.8
C11 C12 H12A 109.8
N13 C12 H12B 109.7
C11 C12 H12B 109.7
H12A C12 H12B 108.2
C14 N13 C12 103(3)
C14 N13 H13A 111.1
C12 N13 H13A 111.2
C14 N13 H13B 111.4
C12 N13 H13B 111.3
H13A N13 H13B 109.2
N13 C14 C15 112(3)
N13 C14 H14A 109.0
C15 C14 H14A 109.0
N13 C14 H14B 109.3
C15 C14 H14B 109.3
H14A C14 H14B 107.9
C11 C15 C14 104(3)
C11 C15 H15A 111.1
C14 C15 H15A 110.9
C11 C15 H15B 111.0
C14 C15 H15B 111.2
H15A C15 H15B 109.0
N17 C16 C20 108(2)
N17 C16 H16A 110.0
C20 C16 H16A 110.1
N17 C16 H16B 110.0
C20 C16 H16B 110.0
H16A C16 H16B 108.4
C18 N17 C16 108(2)
C18 N17 H17A 110.0
C16 N17 H17A 110.1
C18 N17 H17B 110.1
C16 N17 H17B 110.0
H17A N17 H17B 108.4
C19 C18 N17 107(2)
C19 C18 H18A 110.2
N17 C18 H18A 110.2
C19 C18 H18B 110.2
N17 C18 H18B 110.2
H18A C18 H18B 108.5
C18 C19 C20 109(2)
C18 C19 H19A 109.9
C20 C19 H19A 109.9
C18 C19 H19B 109.9
C20 C19 H19B 109.9
H19A C19 H19B 108.3
C19 C20 C16 107(2)
C19 C20 H20A 110.3
C16 C20 H20A 110.3
C19 C20 H20B 110.3
C16 C20 H20B 110.3
H20A C20 H20B 108.6

loop_
_geom_bond_atom_site_label_1
_geom_bond_atom_site_label_2
_geom_bond_distance
Sb1 Cl10 2.387(8)
Sb1 Cl11 2.405(8)
Sb1 Cl20 2.456(8)
Sb1 Cl40 2.686(8)
Sb1 Cl30 2.833(8)
Sb1 Cl41 3.049(7)
Sb2 Cl12 2.393(9)
Sb2 Cl21 2.432(6)
Sb2 Cl13 2.443(8)
Sb2 Cl41 2.942(7)
Sb2 Cl40 3.031(7)
C1 N5 1.447(14)
C1 C2 1.457(14)
C1 H1A 0.9700
C1 H1B 0.9700
C2 C3 1.454(14)
C2 H2A 0.9700
C2 H2B 0.9700
C3 C4 1.449(14)
C3 H3A 0.9700
C3 H3B 0.9700
C4 N5 1.452(14)
C4 H4A 0.9700
C4 H4B 0.9700
N5 H5A 0.8900
N5 H5B 0.8900
N6 C7 1.448(14)
N6 C10 1.453(14)
N6 H6A 0.8900
N6 H6B 0.8900
C7 C8 1.455(14)
C7 H7A 0.9700
C7 H7B 0.9700
C8 C9 1.450(14)
C8 H8A 0.9700
C8 H8B 0.9700
C9 C10 1.446(14)
C9 H9A 0.9700
C9 H9B 0.9700
C10 H10A 0.9700
C10 H10B 0.9700
C11 C15 1.439(14)
C11 C12 1.451(14)
C11 H11A 0.9700
C11 H11B 0.9700
C12 N13 1.452(14)
C12 H12A 0.9700
C12 H12B 0.9700
N13 C14 1.444(14)
N13 H13A 0.8900
N13 H13B 0.8900
C14 C15 1.457(14)
C14 H14A 0.9700
C14 H14B 0.9700
C15 H15A 0.9700
C15 H15B 0.9700
C16 N17 1.450(14)
C16 C20 1.458(14)
C16 H16A 0.9700
C16 H16B 0.9700
N17 C18 1.449(14)
N17 H17A 0.8900
N17 H17B 0.8900
C18 C19 1.450(14)
C18 H18A 0.9700
C18 H18B 0.9700
C19 C20 1.453(14)
C19 H19A 0.9700
C19 H19B 0.9700
C20 H20A 0.9700
C20 H20B 0.9700

loop_
_geom_hbond_atom_site_label_D
_geom_hbond_atom_site_label_H
_geom_hbond_atom_site_label_A
_geom_hbond_distance_DH
_geom_hbond_distance_HA
_geom_hbond_distance_DA
_geom_hbond_angle_DHA
_geom_hbond_site_symmetry_A
_geom_hbond_publ_flag
N5 H5A Cl30 0.89 2.53 3.33(3) 149.6 . yes
N5 H5B Cl40 0.89 2.61 3.44(3) 154.2 . yes
N6 H6A Cl13 0.89 2.82 3.47(2) 131.1 . yes
N6 H6A Cl40 0.89 2.59 3.29(2) 135.5 . yes
N6 H6B Cl41 0.89 2.33 3.21(3) 169.5 1_655 yes
N13 H13A Cl31 0.89 2.37 3.20(4) 155.7 2_554 yes
N13 H13B Cl20 0.89 2.66 3.34(4) 134.1 2_654 yes
N13 H13B Cl40 0.89 2.73 3.35(3) 127.9 2_554 yes
N17 H17A Cl30 0.89 2.37 3.24(3) 163.9 2_564 yes
N17 H17B Cl31 0.89 2.27 3.14(3) 164.0 2_554 yes
